data_7132093
loop_
_publ_author_name
'Chrysochos, Nicolas'
'P\"atsch, Sebastian'
'Elvers, Benedict Josua'
'Krummenacher, Ivo'
'Muneshwar , Nandeshwar'
'Ganesan, Prabusankar'
'Braunschweig, Holger'
'Schulzke, Carola'
'Ravat, Prince'
'Jana, Anukul'

_publ_section_title
;
 Introducing an orthogonally polarized electron-rich alkene: synthesis of
 a zwitterionic boron-containing \p-conjugated system
;
_journal_name_full 'Chemical Communications'
_journal_paper_doi 10.1039/D3CC03975G
_journal_year 2023
_chemical_formula_moiety 'C19 H22 Br N'
_chemical_formula_sum 'C19 H22 Br N'
_chemical_formula_weight 344.28
_space_group_crystal_system triclinic
_space_group_IT_number 2
_space_group_name_Hall '-P 1'
_space_group_name_H-M_alt 'P -1'
_atom_sites_solution_hydrogens geom
_atom_sites_solution_primary dual
_atom_sites_solution_secondary difmap
_audit_creation_method SHELXL-2018/3
_audit_update_record
;
2023-03-17 deposited with the CCDC.	2023-08-30 downloaded from the CCDC.
;
_cell_angle_alpha 91.557(13)
_cell_angle_beta 97.622(7)
_cell_angle_gamma 90.170(13)
_cell_formula_units_Z 4
_cell_length_a 7.2659(7)
_cell_length_b 10.231(2)
_cell_length_c 24.4748(15)
_cell_measurement_reflns_used 3807
_cell_measurement_temperature 250(2)
_cell_measurement_theta_max 25.5240
_cell_measurement_theta_min 3.2050
_cell_volume 1802.6(4)
_computing_cell_refinement 'CrysAlisPro 1.171.39.29d (Rigaku OD, 2017)'
_computing_data_collection 'CrysAlisPro 1.171.39.29d (Rigaku OD, 2017)'
_computing_data_reduction 'CrysAlisPro 1.171.39.29d (Rigaku OD, 2017)'
_computing_molecular_graphics 'XP Version 5.1 by Bruker AXS 1998'
_computing_publication_material 'CIFTAB (Sheldrick, 2016)'
_computing_structure_refinement 'SHELXL-2018/3 (Sheldrick, 2018)'
_computing_structure_solution 'SHELXL-2018/3 (Sheldrick, 2018)'
_diffrn_ambient_temperature 250(2)
_diffrn_measured_fraction_theta_full 0.970
_diffrn_measured_fraction_theta_max 0.939
_diffrn_measurement_device_type 'XtaLAB AFC12 (RINC): Kappa single'
_diffrn_measurement_method '\w scans'
_diffrn_radiation_type MoK\a
_diffrn_radiation_wavelength 0.71073
_diffrn_reflns_av_R_equivalents 0.0356
_diffrn_reflns_av_unetI/netI 0.0476
_diffrn_reflns_Laue_measured_fraction_full 0.970
_diffrn_reflns_Laue_measured_fraction_max 0.939
_diffrn_reflns_limit_h_max 9
_diffrn_reflns_limit_h_min -8
_diffrn_reflns_limit_k_max 12
_diffrn_reflns_limit_k_min -10
_diffrn_reflns_limit_l_max 26
_diffrn_reflns_limit_l_min -30
_diffrn_reflns_number 19467
_diffrn_reflns_point_group_measured_fraction_full 0.970
_diffrn_reflns_point_group_measured_fraction_max 0.939
_diffrn_reflns_theta_full 25.000
_diffrn_reflns_theta_max 26.732
_diffrn_reflns_theta_min 2.828
_diffrn_source 'fine-focus sealed X-ray tube'
_exptl_absorpt_coefficient_mu 2.275
_exptl_absorpt_correction_T_max 1.00000
_exptl_absorpt_correction_T_min 0.40947
_exptl_absorpt_correction_type multi-scan
_exptl_absorpt_process_details
;
CrysAlisPro 1.171.39.29d (Rigaku Oxford Diffraction, 2017)
Empirical absorption correction using spherical harmonics,
 implemented in SCALE3 ABSPACK scaling algorithm.
;
_exptl_crystal_colour yellow
_exptl_crystal_density_diffrn 1.269
_exptl_crystal_description block
_exptl_crystal_F_000 712
_exptl_crystal_size_max 0.762
_exptl_crystal_size_mid 0.760
_exptl_crystal_size_min 0.572
_refine_diff_density_max 0.583
_refine_diff_density_min -0.686
_refine_diff_density_rms 0.047
_refine_ls_extinction_method none
_refine_ls_goodness_of_fit_ref 1.019
_refine_ls_hydrogen_treatment constr
_refine_ls_matrix_type full
_refine_ls_number_parameters 387
_refine_ls_number_reflns 7171
_refine_ls_number_restraints 0
_refine_ls_restrained_S_all 1.019
_refine_ls_R_factor_all 0.0624
_refine_ls_R_factor_gt 0.0400
_refine_ls_shift/su_max 0.000
_refine_ls_shift/su_mean 0.000
_refine_ls_structure_factor_coef Fsqd
_refine_ls_weighting_details 'w=1/[\s^2^(Fo^2^)+(0.0308P)^2^+0.9559P] where P=(Fo^2^+2Fc^2^)/3'
_refine_ls_weighting_scheme calc
_refine_ls_wR_factor_gt 0.0918
_refine_ls_wR_factor_ref 0.1016
_reflns_Friedel_coverage 0.000
_reflns_number_gt 5249
_reflns_number_total 7171
_reflns_threshold_expression 'I > 2\s(I)'
_cod_data_source_file d3cc03975g2.cif
_cod_data_source_block AJ2143
_cod_database_code 7132093
_shelx_shelxl_version_number 2018/3
_shelx_space_group_comment
;
The symmetry employed for this shelxl refinement is uniquely defined
by the following loop, which should always be used as a source of
symmetry information in preference to the above space-group names.
They are only intended as comments.
;
_shelx_estimated_absorpt_t_min 0.276
_shelx_estimated_absorpt_t_max 0.356

loop_
_space_group_symop_operation_xyz
'x, y, z'
'-x, -y, -z'

loop_
_atom_site_label
_atom_site_type_symbol
_atom_site_fract_x
_atom_site_fract_y
_atom_site_fract_z
_atom_site_U_iso_or_equiv
_atom_site_adp_type
_atom_site_occupancy
_atom_site_site_symmetry_order
_atom_site_calc_flag
_atom_site_refinement_flags_posn
_atom_site_refinement_flags_adp
_atom_site_refinement_flags_occupancy
_atom_site_disorder_assembly
_atom_site_disorder_group
Br1 Br -0.34790(5) 0.52795(3) 0.44789(2) 0.07224(13) Uani 1 1 d . . . . .
N1 N 0.3107(3) 0.9241(2) 0.35553(9) 0.0453(5) Uani 1 1 d . . . . .
C1 C 0.1357(4) 0.9307(2) 0.35053(11) 0.0454(6) Uani 1 1 d . . . . .
H1 H 0.075940 1.000633 0.331539 0.055 Uiso 1 1 calc R U . . .
C2 C 0.0228(3) 0.8314(2) 0.37373(10) 0.0421(6) Uani 1 1 d . . . . .
C3 C -0.1687(4) 0.8384(3) 0.36218(12) 0.0506(6) Uani 1 1 d . . . . .
H3 H -0.223527 0.904481 0.339634 0.061 Uiso 1 1 calc R U . . .
C4 C -0.2799(4) 0.7479(3) 0.38390(12) 0.0540(7) Uani 1 1 d . . . . .
H4 H -0.409965 0.752598 0.376447 0.065 Uiso 1 1 calc R U . . .
C5 C -0.1967(4) 0.6504(3) 0.41673(11) 0.0494(6) Uani 1 1 d . . . . .
C6 C -0.0062(4) 0.6393(3) 0.42812(11) 0.0517(6) Uani 1 1 d . . . . .
H6 H 0.047596 0.571639 0.449958 0.062 Uiso 1 1 calc R U . . .
C7 C 0.1035(4) 0.7304(3) 0.40651(11) 0.0476(6) Uani 1 1 d . . . . .
H7 H 0.233510 0.724702 0.413840 0.057 Uiso 1 1 calc R U . . .
C8 C 0.4114(3) 1.0210(2) 0.33022(11) 0.0438(6) Uani 1 1 d . . . . .
C9 C 0.5348(4) 1.0996(3) 0.36534(12) 0.0516(6) Uani 1 1 d . . . . .
C10 C 0.6430(4) 1.1887(3) 0.34153(14) 0.0631(8) Uani 1 1 d . . . . .
H10 H 0.724459 1.244482 0.364471 0.076 Uiso 1 1 calc R U . . .
C11 C 0.6338(4) 1.1972(3) 0.28519(14) 0.0684(9) Uani 1 1 d . . . . .
H11 H 0.708393 1.258177 0.270052 0.082 Uiso 1 1 calc R U . . .
C12 C 0.5162(4) 1.1170(3) 0.25143(13) 0.0608(8) Uani 1 1 d . . . . .
H12 H 0.512197 1.122236 0.213007 0.073 Uiso 1 1 calc R U . . .
C13 C 0.4016(3) 1.0275(3) 0.27282(11) 0.0482(6) Uani 1 1 d . . . . .
C14 C 0.5426(5) 1.0882(3) 0.42736(13) 0.0663(8) Uani 1 1 d . . . . .
H14 H 0.509116 0.996905 0.434397 0.080 Uiso 1 1 calc R U . . .
C15 C 0.7354(6) 1.1151(4) 0.45929(16) 0.0955(13) Uani 1 1 d . . . . .
H15A H 0.767446 1.206530 0.456487 0.143 Uiso 1 1 calc R U . . .
H15B H 0.826163 1.060969 0.443861 0.143 Uiso 1 1 calc R U . . .
H15C H 0.734691 1.094737 0.497739 0.143 Uiso 1 1 calc R U . . .
C16 C 0.3953(6) 1.1753(4) 0.44725(16) 0.0894(12) Uani 1 1 d . . . . .
H16A H 0.420120 1.265555 0.439270 0.134 Uiso 1 1 calc R U . . .
H16B H 0.397345 1.166831 0.486705 0.134 Uiso 1 1 calc R U . . .
H16C H 0.274120 1.149369 0.428511 0.134 Uiso 1 1 calc R U . . .
C17 C 0.2709(4) 0.9435(3) 0.23367(12) 0.0564(7) Uani 1 1 d . . . . .
H17 H 0.214430 0.878077 0.255560 0.068 Uiso 1 1 calc R U . . .
C18 C 0.3699(6) 0.8711(4) 0.19207(17) 0.0937(12) Uani 1 1 d . . . . .
H18A H 0.426439 0.933374 0.170047 0.141 Uiso 1 1 calc R U . . .
H18B H 0.281638 0.816788 0.168256 0.141 Uiso 1 1 calc R U . . .
H18C H 0.465375 0.816515 0.211063 0.141 Uiso 1 1 calc R U . . .
C19 C 0.1129(5) 1.0261(4) 0.20397(16) 0.0839(11) Uani 1 1 d . . . . .
H19A H 0.165042 1.092014 0.182613 0.126 Uiso 1 1 calc R U . . .
H19B H 0.045214 1.068476 0.231044 0.126 Uiso 1 1 calc R U . . .
H19C H 0.029173 0.969902 0.179571 0.126 Uiso 1 1 calc R U . . .
Br2 Br 0.84795(5) 0.02794(3) 0.05208(2) 0.07257(13) Uani 1 1 d . . . . .
N2 N 0.1896(3) 0.4239(2) 0.14454(9) 0.0459(5) Uani 1 1 d . . . . .
C20 C 0.3645(4) 0.4304(2) 0.14944(11) 0.0456(6) Uani 1 1 d . . . . .
H20 H 0.424707 0.502402 0.168894 0.055 Uiso 1 1 calc R U . . .
C21 C 0.4768(3) 0.3314(2) 0.12626(10) 0.0430(6) Uani 1 1 d . . . . .
C22 C 0.6688(4) 0.3384(3) 0.13770(12) 0.0513(7) Uani 1 1 d . . . . .
H22 H 0.723715 0.406591 0.160819 0.062 Uiso 1 1 calc R U . . .
C23 C 0.7803(4) 0.2482(3) 0.11608(12) 0.0545(7) Uani 1 1 d . . . . .
H23 H 0.910348 0.253934 0.123812 0.065 Uiso 1 1 calc R U . . .
C24 C 0.6975(4) 0.1509(3) 0.08340(11) 0.0480(6) Uani 1 1 d . . . . .
C25 C 0.5056(4) 0.1394(3) 0.07191(11) 0.0519(7) Uani 1 1 d . . . . .
H25 H 0.451553 0.069780 0.049468 0.062 Uiso 1 1 calc R U . . .
C26 C 0.3966(4) 0.2301(3) 0.09353(11) 0.0485(6) Uani 1 1 d . . . . .
H26 H 0.266647 0.223349 0.086014 0.058 Uiso 1 1 calc R U . . .
C27 C 0.0881(3) 0.5209(2) 0.16964(11) 0.0447(6) Uani 1 1 d . . . . .
C28 C -0.0351(4) 0.5995(3) 0.13473(12) 0.0509(6) Uani 1 1 d . . . . .
C29 C -0.1431(4) 0.6888(3) 0.15846(14) 0.0641(8) Uani 1 1 d . . . . .
H29 H -0.222857 0.743944 0.136268 0.077 Uiso 1 1 calc R U . . .
C30 C -0.1338(4) 0.6970(3) 0.21483(15) 0.0690(9) Uani 1 1 d . . . . .
H30 H -0.208054 0.758090 0.231030 0.083 Uiso 1 1 calc R U . . .
C31 C -0.0165(4) 0.6165(3) 0.24843(13) 0.0621(8) Uani 1 1 d . . . . .
H31 H -0.015697 0.623469 0.286834 0.074 Uiso 1 1 calc R U . . .
C32 C 0.0983(4) 0.5272(3) 0.22732(11) 0.0492(6) Uani 1 1 d . . . . .
C33 C -0.0427(5) 0.5883(3) 0.07262(13) 0.0650(8) Uani 1 1 d . . . . .
H33 H -0.011121 0.496834 0.063592 0.078 Uiso 1 1 calc R U . . .
C34 C -0.2350(6) 0.6147(4) 0.04084(16) 0.0962(13) Uani 1 1 d . . . . .
H34A H -0.327716 0.562950 0.055746 0.144 Uiso 1 1 calc R U . . .
H34B H -0.235052 0.591170 0.002179 0.144 Uiso 1 1 calc R U . . .
H34C H -0.263864 0.706810 0.044504 0.144 Uiso 1 1 calc R U . . .
C35 C 0.1036(6) 0.6751(4) 0.05268(16) 0.0898(12) Uani 1 1 d . . . . .
H35A H 0.080433 0.765672 0.062148 0.135 Uiso 1 1 calc R U . . .
H35B H 0.098006 0.664513 0.012986 0.135 Uiso 1 1 calc R U . . .
H35C H 0.225718 0.650390 0.070187 0.135 Uiso 1 1 calc R U . . .
C36 C 0.2285(4) 0.4432(3) 0.26623(12) 0.0568(7) Uani 1 1 d . . . . .
H36 H 0.283189 0.376553 0.243231 0.068 Uiso 1 1 calc R U . . .
C37 C 0.3875(5) 0.5262(4) 0.29579(16) 0.0857(11) Uani 1 1 d . . . . .
H37A H 0.338184 0.593648 0.318264 0.129 Uiso 1 1 calc R U . . .
H37B H 0.454338 0.566461 0.268805 0.129 Uiso 1 1 calc R U . . .
H37C H 0.471305 0.471181 0.319144 0.129 Uiso 1 1 calc R U . . .
C38 C 0.1312(6) 0.3709(4) 0.30796(17) 0.0925(12) Uani 1 1 d . . . . .
H38A H 0.219748 0.315573 0.329512 0.139 Uiso 1 1 calc R U . . .
H38B H 0.031460 0.317407 0.288683 0.139 Uiso 1 1 calc R U . . .
H38C H 0.080609 0.433740 0.332260 0.139 Uiso 1 1 calc R U . . .

loop_
_atom_site_aniso_label
_atom_site_aniso_U_11
_atom_site_aniso_U_22
_atom_site_aniso_U_33
_atom_site_aniso_U_23
_atom_site_aniso_U_13
_atom_site_aniso_U_12
Br1 0.0740(2) 0.0741(2) 0.0702(2) 0.01168(16) 0.01411(16) -0.02840(16)
N1 0.0434(12) 0.0427(12) 0.0500(13) 0.0058(10) 0.0065(10) -0.0049(9)
C1 0.0489(15) 0.0386(14) 0.0494(15) 0.0057(11) 0.0074(12) 0.0026(11)
C2 0.0427(13) 0.0408(14) 0.0431(14) -0.0022(11) 0.0078(11) -0.0020(10)
C3 0.0460(15) 0.0469(15) 0.0596(17) 0.0083(13) 0.0085(12) 0.0056(11)
C4 0.0403(14) 0.0563(17) 0.0659(18) 0.0008(14) 0.0086(13) -0.0039(12)
C5 0.0545(16) 0.0498(16) 0.0450(15) -0.0023(12) 0.0116(12) -0.0137(12)
C6 0.0566(17) 0.0519(16) 0.0461(15) 0.0101(12) 0.0033(12) -0.0013(12)
C7 0.0414(14) 0.0541(16) 0.0468(15) 0.0045(12) 0.0035(11) -0.0019(11)
C8 0.0402(13) 0.0363(13) 0.0545(16) 0.0078(11) 0.0040(11) 0.0006(10)
C9 0.0544(16) 0.0407(15) 0.0582(17) 0.0042(12) 0.0013(13) -0.0032(11)
C10 0.0620(18) 0.0497(17) 0.075(2) 0.0049(15) -0.0009(15) -0.0180(13)
C11 0.0655(19) 0.065(2) 0.076(2) 0.0171(17) 0.0112(17) -0.0210(15)
C12 0.0606(18) 0.0654(19) 0.0571(18) 0.0126(15) 0.0081(14) -0.0105(14)
C13 0.0439(14) 0.0466(15) 0.0533(16) 0.0087(12) 0.0026(12) -0.0010(11)
C14 0.091(2) 0.0476(17) 0.0573(18) -0.0006(14) -0.0009(16) -0.0123(15)
C15 0.116(3) 0.093(3) 0.068(2) -0.007(2) -0.019(2) -0.030(2)
C16 0.132(3) 0.069(2) 0.072(2) -0.0047(18) 0.034(2) -0.008(2)
C17 0.0575(17) 0.0600(18) 0.0501(17) 0.0053(13) 0.0005(13) -0.0096(13)
C18 0.097(3) 0.092(3) 0.092(3) -0.028(2) 0.020(2) -0.018(2)
C19 0.075(2) 0.091(3) 0.078(2) 0.011(2) -0.0218(19) -0.0026(19)
Br2 0.0746(2) 0.0731(2) 0.0707(2) -0.01180(16) 0.01454(17) 0.02423(16)
N2 0.0446(12) 0.0421(12) 0.0505(13) -0.0063(10) 0.0060(10) 0.0005(9)
C20 0.0473(15) 0.0394(14) 0.0498(15) -0.0034(11) 0.0067(12) -0.0052(11)
C21 0.0437(14) 0.0409(14) 0.0452(14) 0.0027(11) 0.0081(11) -0.0022(10)
C22 0.0450(15) 0.0485(16) 0.0602(17) -0.0071(13) 0.0083(13) -0.0084(11)
C23 0.0418(14) 0.0570(17) 0.0650(18) -0.0036(14) 0.0086(13) -0.0005(12)
C24 0.0553(16) 0.0484(15) 0.0414(14) 0.0011(12) 0.0106(12) 0.0105(12)
C25 0.0553(16) 0.0524(16) 0.0459(15) -0.0116(12) 0.0020(12) 0.0001(12)
C26 0.0443(14) 0.0515(16) 0.0483(15) -0.0051(12) 0.0022(12) -0.0013(11)
C27 0.0389(13) 0.0390(14) 0.0548(16) -0.0080(11) 0.0037(11) -0.0036(10)
C28 0.0546(16) 0.0426(15) 0.0543(16) -0.0050(12) 0.0040(13) 0.0000(12)
C29 0.0639(19) 0.0514(18) 0.074(2) -0.0053(15) -0.0027(16) 0.0160(14)
C30 0.0646(19) 0.064(2) 0.078(2) -0.0166(17) 0.0127(17) 0.0165(15)
C31 0.0628(18) 0.0642(19) 0.0591(18) -0.0136(15) 0.0104(15) 0.0069(15)
C32 0.0454(14) 0.0482(15) 0.0524(16) -0.0088(12) 0.0023(12) -0.0006(11)
C33 0.088(2) 0.0481(17) 0.0575(18) -0.0005(14) 0.0025(16) 0.0104(15)
C34 0.121(3) 0.092(3) 0.066(2) 0.005(2) -0.023(2) 0.024(2)
C35 0.138(4) 0.069(2) 0.068(2) 0.0036(18) 0.034(2) 0.000(2)
C36 0.0577(17) 0.0597(18) 0.0511(17) -0.0079(13) 0.0022(13) 0.0047(13)
C37 0.074(2) 0.095(3) 0.079(2) -0.012(2) -0.0222(19) -0.0013(19)
C38 0.097(3) 0.093(3) 0.092(3) 0.026(2) 0.022(2) 0.009(2)

loop_
_atom_type_symbol
_atom_type_description
_atom_type_scat_dispersion_real
_atom_type_scat_dispersion_imag
_atom_type_scat_source
C C 0.0033 0.0016 'International Tables Vol C Tables 4.2.6.8 and 6.1.1.4'
H H 0.0000 0.0000 'International Tables Vol C Tables 4.2.6.8 and 6.1.1.4'
Br Br -0.2901 2.4595 'International Tables Vol C Tables 4.2.6.8 and 6.1.1.4'
N N 0.0061 0.0033 'International Tables Vol C Tables 4.2.6.8 and 6.1.1.4'

loop_
_geom_angle_atom_site_label_1
_geom_angle_atom_site_label_2
_geom_angle_atom_site_label_3
_geom_angle
_geom_angle_site_symmetry_1
_geom_angle_site_symmetry_3
_geom_angle_publ_flag
C1 N1 C8 118.8(2) . . ?
N1 C1 C2 121.7(2) . . ?
C3 C2 C7 119.5(2) . . ?
C3 C2 C1 118.3(2) . . ?
C7 C2 C1 122.1(2) . . ?
C2 C3 C4 120.1(3) . . ?
C5 C4 C3 119.2(2) . . ?
C6 C5 C4 122.1(2) . . ?
C6 C5 Br1 118.4(2) . . ?
C4 C5 Br1 119.5(2) . . ?
C5 C6 C7 118.2(3) . . ?
C6 C7 C2 120.8(2) . . ?
C9 C8 C13 121.3(2) . . ?
C9 C8 N1 116.7(2) . . ?
C13 C8 N1 121.7(2) . . ?
C10 C9 C8 117.8(3) . . ?
C10 C9 C14 122.6(3) . . ?
C8 C9 C14 119.6(2) . . ?
C11 C10 C9 121.6(3) . . ?
C12 C11 C10 119.8(3) . . ?
C11 C12 C13 121.2(3) . . ?
C12 C13 C8 118.2(2) . . ?
C12 C13 C17 119.1(3) . . ?
C8 C13 C17 122.7(2) . . ?
C16 C14 C9 109.0(3) . . ?
C16 C14 C15 112.3(3) . . ?
C9 C14 C15 113.8(3) . . ?
C18 C17 C13 112.0(3) . . ?
C18 C17 C19 110.0(3) . . ?
C13 C17 C19 110.9(3) . . ?
C20 N2 C27 120.2(2) . . ?
N2 C20 C21 122.7(2) . . ?
C26 C21 C22 119.2(2) . . ?
C26 C21 C20 121.3(2) . . ?
C22 C21 C20 119.5(2) . . ?
C23 C22 C21 121.6(2) . . ?
C24 C23 C22 117.9(3) . . ?
C23 C24 C25 122.1(2) . . ?
C23 C24 Br2 118.6(2) . . ?
C25 C24 Br2 119.2(2) . . ?
C26 C25 C24 119.3(2) . . ?
C25 C26 C21 119.9(2) . . ?
C32 C27 N2 119.3(2) . . ?
C32 C27 C28 122.6(2) . . ?
N2 C27 C28 117.8(2) . . ?
C29 C28 C27 118.6(3) . . ?
C29 C28 C33 120.6(3) . . ?
C27 C28 C33 120.7(2) . . ?
C30 C29 C28 119.5(3) . . ?
C29 C30 C31 121.2(3) . . ?
C32 C31 C30 122.2(3) . . ?
C31 C32 C27 115.8(3) . . ?
C31 C32 C36 120.1(3) . . ?
C27 C32 C36 124.0(2) . . ?
C28 C33 C35 111.0(3) . . ?
C28 C33 C34 114.1(3) . . ?
C35 C33 C34 110.6(3) . . ?
C37 C36 C38 110.1(3) . . ?
C37 C36 C32 110.4(3) . . ?
C38 C36 C32 113.9(3) . . ?

loop_
_geom_bond_atom_site_label_1
_geom_bond_atom_site_label_2
_geom_bond_distance
_geom_bond_site_symmetry_2
_geom_bond_publ_flag
Br1 C5 1.904(2) . ?
N1 C1 1.263(3) . ?
N1 C8 1.433(3) . ?
C1 C2 1.475(3) . ?
C2 C3 1.386(4) . ?
C2 C7 1.407(4) . ?
C3 C4 1.389(4) . ?
C4 C5 1.387(4) . ?
C5 C6 1.381(4) . ?
C6 C7 1.385(4) . ?
C8 C9 1.394(4) . ?
C8 C13 1.401(4) . ?
C9 C10 1.391(4) . ?
C9 C14 1.519(4) . ?
C10 C11 1.377(4) . ?
C11 C12 1.363(4) . ?
C12 C13 1.394(4) . ?
C13 C17 1.506(4) . ?
C14 C16 1.516(5) . ?
C14 C15 1.531(5) . ?
C17 C18 1.503(5) . ?
C17 C19 1.542(4) . ?
Br2 C24 1.883(3) . ?
N2 C20 1.262(3) . ?
N2 C27 1.413(3) . ?
C20 C21 1.453(4) . ?
C21 C26 1.371(4) . ?
C21 C22 1.387(4) . ?
C22 C23 1.371(4) . ?
C23 C24 1.348(4) . ?
C24 C25 1.389(4) . ?
C25 C26 1.363(4) . ?
C27 C32 1.403(4) . ?
C27 C28 1.420(4) . ?
C28 C29 1.373(4) . ?
C28 C33 1.515(4) . ?
C29 C30 1.373(5) . ?
C30 C31 1.391(5) . ?
C31 C32 1.376(4) . ?
C32 C36 1.533(4) . ?
C33 C35 1.521(5) . ?
C33 C34 1.535(5) . ?
C36 C37 1.522(4) . ?
C36 C38 1.523(5) . ?

loop_
_geom_torsion_atom_site_label_1
_geom_torsion_atom_site_label_2
_geom_torsion_atom_site_label_3
_geom_torsion_atom_site_label_4
_geom_torsion
_geom_torsion_site_symmetry_1
_geom_torsion_site_symmetry_2
_geom_torsion_site_symmetry_3
_geom_torsion_site_symmetry_4
_geom_torsion_publ_flag
C8 N1 C1 C2 177.7(2) . . . . ?
N1 C1 C2 C3 -174.1(2) . . . . ?
N1 C1 C2 C7 5.4(4) . . . . ?
C7 C2 C3 C4 1.4(4) . . . . ?
C1 C2 C3 C4 -179.1(2) . . . . ?
C2 C3 C4 C5 -0.5(4) . . . . ?
C3 C4 C5 C6 -0.8(4) . . . . ?
C3 C4 C5 Br1 178.8(2) . . . . ?
C4 C5 C6 C7 1.1(4) . . . . ?
Br1 C5 C6 C7 -178.4(2) . . . . ?
C5 C6 C7 C2 -0.1(4) . . . . ?
C3 C2 C7 C6 -1.1(4) . . . . ?
C1 C2 C7 C6 179.4(2) . . . . ?
C1 N1 C8 C9 117.9(3) . . . . ?
C1 N1 C8 C13 -68.7(3) . . . . ?
C13 C8 C9 C10 2.5(4) . . . . ?
N1 C8 C9 C10 175.9(3) . . . . ?
C13 C8 C9 C14 -179.2(3) . . . . ?
N1 C8 C9 C14 -5.8(4) . . . . ?
C8 C9 C10 C11 -1.8(5) . . . . ?
C14 C9 C10 C11 179.9(3) . . . . ?
C9 C10 C11 C12 0.1(5) . . . . ?
C10 C11 C12 C13 1.2(5) . . . . ?
C11 C12 C13 C8 -0.5(5) . . . . ?
C11 C12 C13 C17 178.5(3) . . . . ?
C9 C8 C13 C12 -1.4(4) . . . . ?
N1 C8 C13 C12 -174.4(2) . . . . ?
C9 C8 C13 C17 179.7(3) . . . . ?
N1 C8 C13 C17 6.6(4) . . . . ?
C10 C9 C14 C16 92.5(4) . . . . ?
C8 C9 C14 C16 -85.7(3) . . . . ?
C10 C9 C14 C15 -33.6(4) . . . . ?
C8 C9 C14 C15 148.2(3) . . . . ?
C12 C13 C17 C18 53.5(4) . . . . ?
C8 C13 C17 C18 -127.6(3) . . . . ?
C12 C13 C17 C19 -69.9(4) . . . . ?
C8 C13 C17 C19 109.1(3) . . . . ?
C27 N2 C20 C21 177.8(2) . . . . ?
N2 C20 C21 C26 5.6(4) . . . . ?
N2 C20 C21 C22 -173.9(3) . . . . ?
C26 C21 C22 C23 1.5(4) . . . . ?
C20 C21 C22 C23 -179.0(3) . . . . ?
C21 C22 C23 C24 -0.5(4) . . . . ?
C22 C23 C24 C25 -0.8(4) . . . . ?
C22 C23 C24 Br2 178.8(2) . . . . ?
C23 C24 C25 C26 1.1(4) . . . . ?
Br2 C24 C25 C26 -178.5(2) . . . . ?
C24 C25 C26 C21 0.0(4) . . . . ?
C22 C21 C26 C25 -1.2(4) . . . . ?
C20 C21 C26 C25 179.3(2) . . . . ?
C20 N2 C27 C32 -69.8(3) . . . . ?
C20 N2 C27 C28 116.5(3) . . . . ?
C32 C27 C28 C29 2.6(4) . . . . ?
N2 C27 C28 C29 176.1(3) . . . . ?
C32 C27 C28 C33 -179.3(3) . . . . ?
N2 C27 C28 C33 -5.9(4) . . . . ?
C27 C28 C29 C30 -2.0(4) . . . . ?
C33 C28 C29 C30 179.9(3) . . . . ?
C28 C29 C30 C31 0.1(5) . . . . ?
C29 C30 C31 C32 1.4(5) . . . . ?
C30 C31 C32 C27 -0.8(4) . . . . ?
C30 C31 C32 C36 178.5(3) . . . . ?
N2 C27 C32 C31 -174.6(2) . . . . ?
C28 C27 C32 C31 -1.2(4) . . . . ?
N2 C27 C32 C36 6.2(4) . . . . ?
C28 C27 C32 C36 179.6(2) . . . . ?
C29 C28 C33 C35 92.1(4) . . . . ?
C27 C28 C33 C35 -85.9(3) . . . . ?
C29 C28 C33 C34 -33.7(4) . . . . ?
C27 C28 C33 C34 148.3(3) . . . . ?
C31 C32 C36 C37 -72.1(4) . . . . ?
C27 C32 C36 C37 107.1(3) . . . . ?
C31 C32 C36 C38 52.3(4) . . . . ?
C27 C32 C36 C38 -128.5(3) . . . . ?
